data_1544233
loop_
_publ_author_name
'Ricci, Paolo'
'Khotavivattana, Tanatorn'
'Pfeifer, Lukas'
'M\'edebielle, Maurice'
'Morphy, John Richard'
'Gouverneur, V\'eronique'

_publ_section_title
;
 The dual role of thiourea in the thiotrifluoromethylation of alkenes.
;
_journal_issue 2
_journal_name_full 'Chemical science'
_journal_page_first 1195
_journal_page_last 1199
_journal_paper_doi 10.1039/c6sc02790c
_journal_volume 8
_journal_year 2017
_chemical_formula_moiety 'C26 H22 F3 N3 O4 S2'
_chemical_formula_sum 'C26 H22 F3 N3 O4 S2'
_chemical_formula_weight 561.60
_chemical_melting_point 414.5(5)
_space_group_IT_number 2
_symmetry_cell_setting triclinic
_symmetry_space_group_name_Hall '-P 1'
_symmetry_space_group_name_H-M 'P -1'
_atom_sites_solution_hydrogens difmap
_atom_sites_solution_primary other
_audit_creation_date 2016-01-27
_audit_creation_method CRYSTALS_ver_14.43
_audit_update_record
;
2016-04-14 deposited with the CCDC.
2016-09-30 downloaded from the CCDC.
;
_cell_angle_alpha 89.239(3)
_cell_angle_beta 85.681(2)
_cell_angle_gamma 72.865(3)
_cell_formula_units_Z 2
_cell_length_a 7.4653(2)
_cell_length_b 9.9343(4)
_cell_length_c 17.6618(5)
_cell_measurement_reflns_used 15005
_cell_measurement_temperature 150
_cell_measurement_theta_max 76
_cell_measurement_theta_min 5
_cell_volume 1248.09(7)
_computing_cell_refinement 'CrysAlis, (Oxford Diffraction, 2002)'
_computing_data_collection 'SuperNova, (Oxford Diffraction, 2010)'
_computing_data_reduction 'CrysAlis, (Oxford Diffraction, 2002)'
_computing_molecular_graphics 'CAMERON (Watkin et al., 1996)'
_computing_publication_material 'CRYSTALS (Betteridge et al., 2003)'
_computing_structure_refinement 'CRYSTALS (Betteridge et al., 2003)'
_computing_structure_solution 'Superflip (Palatinus & Chapuis, 2007)'
_diffrn_ambient_temperature 150
_diffrn_measured_fraction_theta_full 0.997
_diffrn_measured_fraction_theta_max 0.993
_diffrn_measurement_device Area
_diffrn_measurement_device_type 'Oxford Diffraction SuperNova'
_diffrn_measurement_method \w
_diffrn_radiation_monochromator graphite
_diffrn_radiation_type 'Cu K\a'
_diffrn_radiation_wavelength 1.54180
_diffrn_reflns_av_R_equivalents 0.048
_diffrn_reflns_limit_h_max 9
_diffrn_reflns_limit_h_min -9
_diffrn_reflns_limit_k_max 12
_diffrn_reflns_limit_k_min -12
_diffrn_reflns_limit_l_max 22
_diffrn_reflns_limit_l_min -21
_diffrn_reflns_number 25529
_diffrn_reflns_theta_full 74.757
_diffrn_reflns_theta_max 76.282
_diffrn_reflns_theta_min 4.658
_diffrn_standards_number 0
_exptl_absorpt_coefficient_mu 2.487
_exptl_absorpt_correction_T_max 0.74
_exptl_absorpt_correction_T_min 0.72
_exptl_absorpt_correction_type multi-scan
_exptl_absorpt_process_details 'CrysAlis, (Oxford Diffraction, 2002)'
_exptl_crystal_colour clear_pale_colourless
_exptl_crystal_density_diffrn 1.494
_exptl_crystal_density_method 'not measured'
_exptl_crystal_description block
_exptl_crystal_F_000 580
_exptl_crystal_size_max 0.19
_exptl_crystal_size_mid 0.13
_exptl_crystal_size_min 0.12
_refine_diff_density_max 0.58
_refine_diff_density_min -0.54
_refine_ls_extinction_method None
_refine_ls_goodness_of_fit_ref 1.0039
_refine_ls_hydrogen_treatment constr
_refine_ls_matrix_type full
_refine_ls_number_parameters 343
_refine_ls_number_reflns 5188
_refine_ls_number_restraints 0
_refine_ls_R_factor_all 0.0363
_refine_ls_R_factor_gt 0.0358
_refine_ls_shift/su_max 0.0004761
_refine_ls_shift/su_mean 0.0000375
_refine_ls_structure_factor_coef Fsqd
_refine_ls_weighting_details
;
 Method= Modified Sheldrick 
 w=1/[\s^2^(F^2^) + ( 0.06P)^2^ + 0.68P] 
 ,where P=(max(Fo^2^,0) + 2Fc^2^)/3 
;
_refine_ls_weighting_scheme calc
_refine_ls_wR_factor_all 0.0978
_refine_ls_wR_factor_gt 0.0970
_refine_ls_wR_factor_ref 0.0978
_reflns_limit_h_max 9
_reflns_limit_h_min -9
_reflns_limit_k_max 12
_reflns_limit_k_min -12
_reflns_limit_l_max 22
_reflns_limit_l_min 0
_reflns_number_gt 5042
_reflns_number_total 5208
_reflns_threshold_expression I>2.0\s(I)
_oxford_diffrn_Wilson_B_factor 1.84
_oxford_diffrn_Wilson_scale 0.02
_oxford_refine_ls_r_factor_ref 0.0363
_oxford_refine_ls_scale 6.67(14)
_oxford_reflns_number_all 5188
_oxford_reflns_threshold_expression_ref I>-3.0\s(I)
_oxford_structure_analysis_title 109lp15
_cod_data_source_file c6sc02790c2.cif
_cod_data_source_block Structure-2kb
_cod_depositor_comments
;
The following automatic conversions were performed:

'_chemical_melting_point' value '414-415 K' was changed to '414.5(5)'
- the average value was taken and precision was estimated.

'_atom_sites_solution_primary' value 'Other' changed to 'other'
according to
/usr/data/users/saulius/crontab/automatic-downloads/rss-feeds/RSC/lib/dictionaries/cif_core.dic
dictionary named 'cif_core.dic' version 2.4.2 from 2011-04-26.

Automatic conversion script
Id: cif_fix_values 4268 2015-11-12 08:31:59Z antanas 

 Adding full bibliography for 1544232--1544234.cif.

 Adding full bibliography for 1544232--1544234.cif.
;
_cod_original_sg_symbol_H-M 'P -1 '
_cod_database_code 1544233

loop_
_symmetry_equiv_pos_as_xyz
x,y,z
-x,-y,-z

loop_
_atom_site_label
_atom_site_type_symbol
_atom_site_fract_x
_atom_site_fract_y
_atom_site_fract_z
_atom_site_U_iso_or_equiv
_atom_site_occupancy
_atom_site_adp_type
_atom_site_refinement_flags_posn
S1 S 0.46594(5) 0.83087(4) 0.356594(19) 0.0234 1.0000 Uani .
O2 O 0.36561(15) 0.96265(12) 0.39281(6) 0.0304 1.0000 Uani .
O3 O 0.36892(15) 0.75351(13) 0.31732(6) 0.0316 1.0000 Uani .
N4 N 0.62488(17) 0.86910(13) 0.29619(7) 0.0242 1.0000 Uani .
C5 C 0.73982(19) 0.76438(15) 0.24383(8) 0.0214 1.0000 Uani .
S6 S 0.82697(5) 0.84914(4) 0.166727(19) 0.0235 1.0000 Uani .
C7 C 0.99140(18) 0.69631(14) 0.11495(7) 0.0183 1.0000 Uani .
C8 C 0.89866(19) 0.57692(14) 0.11957(8) 0.0200 1.0000 Uani .
C9 C 0.8640(2) 0.52810(15) 0.20010(8) 0.0218 1.0000 Uani .
N10 N 0.75916(17) 0.63595(13) 0.25529(7) 0.0230 1.0000 Uani .
C11 C 1.1827(2) 0.65904(15) 0.15202(8) 0.0224 1.0000 Uani .
C12 C 1.3169(2) 0.51624(16) 0.12616(9) 0.0271 1.0000 Uani .
F13 F 1.27968(13) 0.40677(10) 0.16262(6) 0.0337 1.0000 Uani .
F14 F 1.31811(13) 0.48932(10) 0.05171(5) 0.0333 1.0000 Uani .
F15 F 1.49543(13) 0.50560(11) 0.13946(7) 0.0432 1.0000 Uani .
C16 C 1.2780(2) 0.77477(17) 0.13650(9) 0.0280 1.0000 Uani .
C17 C 1.3258(2) 0.78719(17) 0.05209(10) 0.0295 1.0000 Uani .
C18 C 1.1633(2) 0.79158(15) 0.00520(8) 0.0238 1.0000 Uani .
C19 C 1.00568(19) 0.75355(14) 0.03441(8) 0.0198 1.0000 Uani .
C20 C 0.8546(2) 0.77312(16) -0.01104(8) 0.0255 1.0000 Uani .
C21 C 0.8634(3) 0.82120(16) -0.08494(9) 0.0311 1.0000 Uani .
C22 C 1.0242(3) 0.84999(17) -0.11491(9) 0.0339 1.0000 Uani .
C23 C 1.1708(2) 0.83662(17) -0.06981(9) 0.0318 1.0000 Uani .
C24 C 0.6811(2) 0.99428(15) 0.30974(8) 0.0235 1.0000 Uani .
C25 C 0.8473(2) 0.98146(17) 0.34269(9) 0.0308 1.0000 Uani .
C26 C 0.9072(3) 1.10028(19) 0.35050(10) 0.0361 1.0000 Uani .
C27 C 0.8008(3) 1.23016(17) 0.32548(10) 0.0332 1.0000 Uani .
C28 C 0.6339(2) 1.24207(17) 0.29345(9) 0.0329 1.0000 Uani .
C29 C 0.5727(2) 1.12412(17) 0.28519(9) 0.0284 1.0000 Uani .
C30 C 0.5885(2) 0.72094(16) 0.42758(8) 0.0238 1.0000 Uani .
C31 C 0.6267(2) 0.78321(17) 0.49168(9) 0.0296 1.0000 Uani .
C32 C 0.7141(2) 0.69831(18) 0.54933(9) 0.0309 1.0000 Uani .
C33 C 0.7627(2) 0.55416(17) 0.53982(8) 0.0269 1.0000 Uani .
N34 N 0.85418(19) 0.46306(17) 0.60108(8) 0.0350 1.0000 Uani .
O35 O 0.93359(19) 0.33960(14) 0.58632(8) 0.0444 1.0000 Uani .
O36 O 0.8443(2) 0.51632(18) 0.66346(8) 0.0558 1.0000 Uani .
C37 C 0.7284(2) 0.49006(16) 0.47565(9) 0.0276 1.0000 Uani .
C38 C 0.6381(2) 0.57540(17) 0.41871(8) 0.0259 1.0000 Uani .
H81 H 0.9760 0.4968 0.0890 0.0240 1.0000 Uiso R
H82 H 0.7774 0.6101 0.0967 0.0238 1.0000 Uiso R
H91 H 0.9866 0.4817 0.2216 0.0258 1.0000 Uiso R
H92 H 0.7926 0.4599 0.1974 0.0266 1.0000 Uiso R
H111 H 1.1580 0.6538 0.2071 0.0238 1.0000 Uiso R
H161 H 1.3912 0.7554 0.1646 0.0336 1.0000 Uiso R
H162 H 1.1896 0.8640 0.1555 0.0339 1.0000 Uiso R
H171 H 1.3622 0.8725 0.0434 0.0348 1.0000 Uiso R
H172 H 1.4330 0.7060 0.0356 0.0355 1.0000 Uiso R
H201 H 0.7451 0.7525 0.0094 0.0303 1.0000 Uiso R
H211 H 0.7568 0.8322 -0.1142 0.0374 1.0000 Uiso R
H221 H 1.0353 0.8799 -0.1666 0.0403 1.0000 Uiso R
H231 H 1.2843 0.8591 -0.0891 0.0372 1.0000 Uiso R
H251 H 0.9192 0.8945 0.3592 0.0368 1.0000 Uiso R
H261 H 1.0209 1.0929 0.3728 0.0442 1.0000 Uiso R
H271 H 0.8486 1.3105 0.3306 0.0384 1.0000 Uiso R
H281 H 0.5591 1.3317 0.2752 0.0400 1.0000 Uiso R
H291 H 0.4571 1.1310 0.2617 0.0340 1.0000 Uiso R
H311 H 0.5930 0.8809 0.4967 0.0356 1.0000 Uiso R
H321 H 0.7413 0.7373 0.5950 0.0373 1.0000 Uiso R
H371 H 0.7648 0.3914 0.4714 0.0331 1.0000 Uiso R
H381 H 0.6091 0.5357 0.3755 0.0296 1.0000 Uiso R

loop_
_atom_site_aniso_label
_atom_site_aniso_U_11
_atom_site_aniso_U_22
_atom_site_aniso_U_33
_atom_site_aniso_U_23
_atom_site_aniso_U_13
_atom_site_aniso_U_12
S1 0.01937(17) 0.03054(19) 0.01761(17) 0.00257(13) 0.00295(12) -0.00443(13)
O2 0.0256(5) 0.0330(6) 0.0249(5) 0.0024(4) 0.0061(4) 0.0011(4)
O3 0.0244(5) 0.0471(7) 0.0254(5) 0.0039(5) -0.0007(4) -0.0143(5)
N4 0.0249(6) 0.0270(6) 0.0190(6) 0.0004(5) 0.0055(5) -0.0065(5)
C5 0.0197(6) 0.0283(7) 0.0156(6) 0.0014(5) 0.0017(5) -0.0068(5)
S6 0.02681(18) 0.02126(17) 0.02048(17) 0.00177(12) 0.00867(13) -0.00652(13)
C7 0.0181(6) 0.0210(6) 0.0162(6) 0.0006(5) 0.0014(5) -0.0070(5)
C8 0.0197(6) 0.0227(6) 0.0187(6) 0.0017(5) -0.0003(5) -0.0083(5)
C9 0.0240(7) 0.0227(6) 0.0198(6) 0.0032(5) 0.0007(5) -0.0090(5)
N10 0.0235(6) 0.0279(6) 0.0180(5) 0.0035(5) 0.0018(4) -0.0089(5)
C11 0.0217(6) 0.0269(7) 0.0203(6) 0.0008(5) -0.0029(5) -0.0095(5)
C12 0.0201(7) 0.0298(7) 0.0322(8) 0.0037(6) -0.0034(6) -0.0081(6)
F13 0.0297(5) 0.0266(5) 0.0430(5) 0.0083(4) -0.0036(4) -0.0058(4)
F14 0.0319(5) 0.0308(5) 0.0323(5) -0.0055(4) 0.0056(4) -0.0034(4)
F15 0.0200(4) 0.0414(6) 0.0680(8) 0.0059(5) -0.0108(5) -0.0073(4)
C16 0.0255(7) 0.0307(8) 0.0322(8) -0.0016(6) -0.0037(6) -0.0144(6)
C17 0.0231(7) 0.0310(8) 0.0367(8) 0.0018(6) 0.0043(6) -0.0130(6)
C18 0.0252(7) 0.0210(6) 0.0240(7) -0.0002(5) 0.0056(5) -0.0069(5)
C19 0.0233(7) 0.0187(6) 0.0171(6) 0.0003(5) 0.0017(5) -0.0063(5)
C20 0.0295(7) 0.0257(7) 0.0234(7) 0.0042(5) -0.0037(6) -0.0110(6)
C21 0.0462(9) 0.0255(7) 0.0235(7) 0.0041(6) -0.0103(7) -0.0119(7)
C22 0.0545(10) 0.0257(7) 0.0189(7) 0.0034(6) 0.0046(7) -0.0099(7)
C23 0.0367(8) 0.0280(7) 0.0283(8) 0.0038(6) 0.0112(6) -0.0093(6)
C24 0.0260(7) 0.0241(7) 0.0166(6) 0.0006(5) 0.0039(5) -0.0031(5)
C25 0.0329(8) 0.0254(7) 0.0309(8) 0.0033(6) -0.0069(6) -0.0028(6)
C26 0.0368(9) 0.0350(9) 0.0371(9) 0.0000(7) -0.0097(7) -0.0096(7)
C27 0.0423(9) 0.0262(7) 0.0299(8) -0.0027(6) 0.0043(7) -0.0097(7)
C28 0.0374(9) 0.0245(7) 0.0300(8) 0.0058(6) 0.0042(6) -0.0004(6)
C29 0.0264(7) 0.0300(8) 0.0233(7) 0.0054(6) 0.0005(6) -0.0008(6)
C30 0.0199(6) 0.0313(7) 0.0180(6) 0.0034(5) 0.0039(5) -0.0058(5)
C31 0.0310(8) 0.0284(7) 0.0250(7) -0.0013(6) 0.0001(6) -0.0026(6)
C32 0.0305(8) 0.0391(9) 0.0203(7) -0.0020(6) -0.0012(6) -0.0058(6)
C33 0.0202(6) 0.0364(8) 0.0207(7) 0.0084(6) 0.0030(5) -0.0048(6)
N34 0.0241(6) 0.0486(9) 0.0288(7) 0.0133(6) 0.0007(5) -0.0062(6)
O35 0.0377(7) 0.0411(7) 0.0469(8) 0.0209(6) 0.0025(6) -0.0024(6)
O36 0.0604(9) 0.0695(10) 0.0288(7) 0.0088(6) -0.0152(6) -0.0033(8)
C37 0.0277(7) 0.0272(7) 0.0259(7) 0.0044(6) 0.0071(6) -0.0075(6)
C38 0.0275(7) 0.0331(8) 0.0184(7) 0.0009(6) 0.0043(5) -0.0124(6)

loop_
_atom_type_symbol
_atom_type_scat_dispersion_real
_atom_type_scat_dispersion_imag
_atom_type_scat_Cromer_Mann_a1
_atom_type_scat_Cromer_Mann_b1
_atom_type_scat_Cromer_Mann_a2
_atom_type_scat_Cromer_Mann_b2
_atom_type_scat_Cromer_Mann_a3
_atom_type_scat_Cromer_Mann_b3
_atom_type_scat_Cromer_Mann_a4
_atom_type_scat_Cromer_Mann_b4
_atom_type_scat_Cromer_Mann_c
_atom_type_scat_source
C 0.0181 0.0091 2.3100 20.8439 1.0200 10.2075 1.5886 0.5687 0.8650 51.6512 0.2156 'International Tables Vol C 4.2.6.8 and 6.1.1.4'
H 0.0000 0.0000 0.4930 10.5109 0.3229 26.1257 0.1402 3.1424 0.0408 57.7998 0.0030 'International Tables Vol C 4.2.6.8 and 6.1.1.4'
F 0.0727 0.0534 3.5392 10.2825 2.6412 4.2944 1.5170 0.2615 1.0243 26.1476 0.2776 'International Tables Vol C 4.2.6.8 and 6.1.1.4'
N 0.0311 0.0180 12.2126 0.0057 3.1322 9.8933 2.0125 28.9975 1.1663 0.5826 -11.5290 'International Tables Vol C 4.2.6.8 and 6.1.1.4'
O 0.0492 0.0322 3.0485 13.2771 2.2868 5.7011 1.5463 0.3239 0.8670 32.9089 0.2508 'International Tables Vol C 4.2.6.8 and 6.1.1.4'
S 0.3331 0.5567 6.9053 1.4679 5.2034 22.2151 1.4379 0.2536 1.5863 56.1720 0.8669 'International Tables Vol C 4.2.6.8 and 6.1.1.4'

loop_
_geom_angle_atom_site_label_1
_geom_angle_atom_site_label_2
_geom_angle_atom_site_label_3
_geom_angle
_geom_angle_publ_flag
O2 S1 O3 120.45(7) yes
O2 S1 N4 104.55(7) yes
O3 S1 N4 108.76(7) yes
O2 S1 C30 106.74(7) yes
O3 S1 C30 108.18(7) yes
N4 S1 C30 107.51(6) yes
S1 N4 C5 120.31(10) yes
S1 N4 C24 118.97(9) yes
C5 N4 C24 118.76(11) yes
N4 C5 S6 109.06(10) yes
N4 C5 N10 120.47(13) yes
S6 C5 N10 130.41(11) yes
C5 S6 C7 101.00(6) yes
S6 C7 C8 106.87(9) yes
S6 C7 C11 108.14(9) yes
C8 C7 C11 113.50(11) yes
S6 C7 C19 102.41(9) yes
C8 C7 C19 112.97(11) yes
C11 C7 C19 112.09(11) yes
C7 C8 C9 114.20(11) yes
C7 C8 H81 109.4 no
C9 C8 H81 109.3 no
C7 C8 H82 108.3 no
C9 C8 H82 108.5 no
H81 C8 H82 106.8 no
C8 C9 N10 117.01(11) yes
C8 C9 H91 109.6 no
N10 C9 H91 106.0 no
C8 C9 H92 107.8 no
N10 C9 H92 106.8 no
H91 C9 H92 109.4 no
C9 N10 C5 121.50(12) yes
C7 C11 C12 113.27(11) yes
C7 C11 C16 110.44(12) yes
C12 C11 C16 109.93(12) yes
C7 C11 H111 108.4 no
C12 C11 H111 106.8 no
C16 C11 H111 107.8 no
C11 C12 F13 113.47(12) yes
C11 C12 F14 113.93(12) yes
F13 C12 F14 105.89(12) yes
C11 C12 F15 111.65(12) yes
F13 C12 F15 104.98(12) yes
F14 C12 F15 106.21(13) yes
C11 C16 C17 111.19(12) yes
C11 C16 H161 109.7 no
C17 C16 H161 110.8 no
C11 C16 H162 107.6 no
C17 C16 H162 109.2 no
H161 C16 H162 108.2 no
C16 C17 C18 112.55(12) yes
C16 C17 H171 108.9 no
C18 C17 H171 109.0 no
C16 C17 H172 108.9 no
C18 C17 H172 108.9 no
H171 C17 H172 108.5 no
C17 C18 C19 122.47(13) yes
C17 C18 C23 118.40(14) yes
C19 C18 C23 119.12(14) yes
C7 C19 C18 122.16(12) yes
C7 C19 C20 119.44(12) yes
C18 C19 C20 118.37(13) yes
C19 C20 C21 121.39(14) yes
C19 C20 H201 118.7 no
C21 C20 H201 119.9 no
C20 C21 C22 119.78(15) yes
C20 C21 H211 118.5 no
C22 C21 H211 121.7 no
C21 C22 C23 119.39(14) yes
C21 C22 H221 121.3 no
C23 C22 H221 119.4 no
C18 C23 C22 121.74(15) yes
C18 C23 H231 117.2 no
C22 C23 H231 121.0 no
N4 C24 C25 119.57(13) yes
N4 C24 C29 119.46(14) yes
C25 C24 C29 120.85(14) yes
C24 C25 C26 119.29(15) yes
C24 C25 H251 120.6 no
C26 C25 H251 120.1 no
C25 C26 C27 120.25(16) yes
C25 C26 H261 120.1 no
C27 C26 H261 119.6 no
C26 C27 C28 119.98(15) yes
C26 C27 H271 118.0 no
C28 C27 H271 122.0 no
C27 C28 C29 120.33(15) yes
C27 C28 H281 120.8 no
C29 C28 H281 118.8 no
C28 C29 C24 119.30(15) yes
C28 C29 H291 120.9 no
C24 C29 H291 119.8 no
S1 C30 C31 118.67(12) yes
S1 C30 C38 119.50(11) yes
C31 C30 C38 121.80(14) yes
C30 C31 C32 119.23(15) yes
C30 C31 H311 120.8 no
C32 C31 H311 119.9 no
C31 C32 C33 118.38(15) yes
C31 C32 H321 121.9 no
C33 C32 H321 119.8 no
C32 C33 N34 118.77(14) yes
C32 C33 C37 123.20(14) yes
N34 C33 C37 118.03(14) yes
C33 N34 O35 118.20(14) yes
C33 N34 O36 117.69(15) yes
O35 N34 O36 124.12(15) yes
C33 C37 C38 118.19(14) yes
C33 C37 H371 120.4 no
C38 C37 H371 121.4 no
C30 C38 C37 119.18(14) yes
C30 C38 H381 120.4 no
C37 C38 H381 120.4 no

loop_
_geom_bond_atom_site_label_1
_geom_bond_atom_site_label_2
_geom_bond_distance
_geom_bond_publ_flag
S1 O2 1.4340(11) yes
S1 O3 1.4191(12) yes
S1 N4 1.6597(12) yes
S1 C30 1.7745(15) yes
N4 C5 1.4331(18) yes
N4 C24 1.4528(19) yes
C5 S6 1.7736(14) yes
C5 N10 1.2565(19) yes
S6 C7 1.8488(14) yes
C7 C8 1.5381(18) yes
C7 C11 1.5580(18) yes
C7 C19 1.5328(18) yes
C8 C9 1.5249(18) yes
C8 H81 0.975 no
C8 H82 0.984 no
C9 N10 1.4591(18) yes
C9 H91 0.997 no
C9 H92 0.981 no
C11 C12 1.528(2) yes
C11 C16 1.532(2) yes
C11 H111 0.980 no
C12 F13 1.3441(18) yes
C12 F14 1.3442(19) yes
C12 F15 1.3442(17) yes
C16 C17 1.519(2) yes
C16 H161 0.982 no
C16 H162 0.982 no
C17 C18 1.509(2) yes
C17 H171 0.970 no
C17 H172 0.983 no
C18 C19 1.400(2) yes
C18 C23 1.395(2) yes
C19 C20 1.399(2) yes
C20 C21 1.387(2) yes
C20 H201 0.945 no
C21 C22 1.380(3) yes
C21 H211 0.959 no
C22 C23 1.376(3) yes
C22 H221 0.962 no
C23 H231 0.974 no
C24 C25 1.382(2) yes
C24 C29 1.389(2) yes
C25 C26 1.392(2) yes
C25 H251 0.929 no
C26 C27 1.387(2) yes
C26 H261 0.945 no
C27 C28 1.380(3) yes
C27 H271 0.973 no
C28 C29 1.390(2) yes
C28 H281 0.967 no
C29 H291 0.970 no
C30 C31 1.385(2) yes
C30 C38 1.391(2) yes
C31 C32 1.388(2) yes
C31 H311 0.932 no
C32 C33 1.379(2) yes
C32 H321 0.960 no
C33 N34 1.4756(19) yes
C33 C37 1.384(2) yes
N34 O35 1.217(2) yes
N34 O36 1.216(2) yes
C37 C38 1.388(2) yes
C37 H371 0.939 no
C38 H381 0.932 no

loop_
_geom_hbond_atom_site_label_D
_geom_hbond_atom_site_label_H
_geom_hbond_atom_site_label_A
_geom_hbond_site_symmetry_A
_geom_hbond_angle_DHA
_geom_hbond_distance_DH
_geom_hbond_distance_HA
_geom_hbond_distance_DA
_geom_hbond_publ_flag
C9 H91 O36 2_766 140.98 0.997 2.473 3.308(2) yes
C25 H251 O35 2_766 171.32 0.929 2.477 3.398(2) yes
C26 H261 O2 1_655 151.46 0.945 2.566 3.426(2) yes
